data_2216216
loop_
_publ_author_name
'Tutughamiarso, Maya'
'Bolte, Michael'

_publ_section_title
;
 1-(Pyridin-2-yl)thiourea
;
_journal_coeditor_code AT2476
_journal_issue 12
_journal_name_full 'Acta Crystallographica Section E'
_journal_page_first o4682
_journal_page_last o4682
_journal_paper_doi 10.1107/S1600536807057388
_journal_volume 63
_journal_year 2007
_chemical_formula_iupac 'C6 H7 N3 S'
_chemical_formula_moiety 'C6 H7 N3 S'
_chemical_formula_sum 'C6 H7 N3 S'
_chemical_formula_weight 153.21
_chemical_name_systematic
;
1-(Pyridin-2-yl)thiourea
;
_space_group_IT_number 14
_symmetry_cell_setting monoclinic
_symmetry_space_group_name_Hall '-P 2ybc'
_symmetry_space_group_name_H-M 'P 1 21/c 1'
_atom_sites_solution_hydrogens geom
_atom_sites_solution_primary direct
_atom_sites_solution_secondary difmap
_audit_creation_method SHELXL97
_cell_angle_alpha 90.00
_cell_angle_beta 97.140(7)
_cell_angle_gamma 90.00
_cell_formula_units_Z 8
_cell_length_a 14.0116(13)
_cell_length_b 6.1820(4)
_cell_length_c 16.8726(15)
_cell_measurement_reflns_used 11901
_cell_measurement_temperature 173(2)
_cell_measurement_theta_max 25.86
_cell_measurement_theta_min 3.51
_cell_volume 1450.2(2)
_computing_cell_refinement 'X-AREA (Stoe & Cie, 2001)'
_computing_data_collection 'X-AREA (Stoe & Cie, 2001)'
_computing_data_reduction 'X-AREA (Stoe & Cie, 2001)'
_computing_molecular_graphics 'XP in SHELXTL-Plus (Sheldrick, 1991)'
_computing_publication_material 'SHELXL97 (Sheldrick, 1997)'
_computing_structure_refinement 'SHELXL97 (Sheldrick, 1997)'
_computing_structure_solution 'SHELXS97 (Sheldrick, 1990)'
_diffrn_ambient_temperature 173(2)
_diffrn_measured_fraction_theta_full 0.995
_diffrn_measured_fraction_theta_max 0.992
_diffrn_measurement_device_type 'Stoe IPDS II two-circle'
_diffrn_measurement_method \w
_diffrn_radiation_monochromator graphite
_diffrn_radiation_source 'fine-focus sealed tube'
_diffrn_radiation_type MoK\a
_diffrn_radiation_wavelength 0.71073
_diffrn_reflns_av_R_equivalents 0.0753
_diffrn_reflns_av_sigmaI/netI 0.0460
_diffrn_reflns_limit_h_max 15
_diffrn_reflns_limit_h_min -16
_diffrn_reflns_limit_k_max 7
_diffrn_reflns_limit_k_min -7
_diffrn_reflns_limit_l_max 20
_diffrn_reflns_limit_l_min -20
_diffrn_reflns_number 11661
_diffrn_reflns_theta_full 25.00
_diffrn_reflns_theta_max 25.57
_diffrn_reflns_theta_min 3.51
_diffrn_standards_number 0
_exptl_absorpt_coefficient_mu 0.366
_exptl_absorpt_correction_T_max 0.9044
_exptl_absorpt_correction_T_min 0.8323
_exptl_absorpt_correction_type multi-scan
_exptl_absorpt_process_details '[MULABS (Spek, 2003; Blessing, 1995)]'
_exptl_crystal_colour colourless
_exptl_crystal_density_diffrn 1.403
_exptl_crystal_density_method 'not measured'
_exptl_crystal_description block
_exptl_crystal_F_000 640
_exptl_crystal_size_max 0.52
_exptl_crystal_size_mid 0.40
_exptl_crystal_size_min 0.28
_refine_diff_density_max 0.250
_refine_diff_density_min -0.214
_refine_ls_extinction_coef 0.019(2)
_refine_ls_extinction_expression Fc^*^=kFc[1+0.001xFc^2^\l^3^/sin(2\q)]^-1/4^
_refine_ls_extinction_method 'SHELXL97 (Sheldrick, 1997)'
_refine_ls_goodness_of_fit_ref 1.026
_refine_ls_hydrogen_treatment mixed
_refine_ls_matrix_type full
_refine_ls_number_parameters 206
_refine_ls_number_reflns 2700
_refine_ls_number_restraints 0
_refine_ls_restrained_S_all 1.026
_refine_ls_R_factor_all 0.0420
_refine_ls_R_factor_gt 0.0346
_refine_ls_shift/su_max 0.001
_refine_ls_shift/su_mean 0.000
_refine_ls_structure_factor_coef Fsqd
_refine_ls_weighting_details 'calc w = 1/[\s^2^(Fo^2^)+(0.0536P)^2^+0.3005P] where P=(Fo^2^+2Fc^2^)/3'
_refine_ls_weighting_scheme calc
_refine_ls_wR_factor_gt 0.0875
_refine_ls_wR_factor_ref 0.0910
_reflns_number_gt 2307
_reflns_number_total 2700
_reflns_threshold_expression I>2\s(I)
_cod_data_source_file at2476.cif
_cod_data_source_block I
_cod_original_sg_symbol_H-M 'P 21/c'
_cod_database_code 2216216
_cod_database_fobs_code 2216216

loop_
_symmetry_equiv_pos_as_xyz
'x, y, z'
'-x, y+1/2, -z+1/2'
'-x, -y, -z'
'x, -y-1/2, z-1/2'

loop_
_atom_site_type_symbol
_atom_site_label
_atom_site_fract_x
_atom_site_fract_y
_atom_site_fract_z
_atom_site_U_iso_or_equiv
_atom_site_adp_type
_atom_site_calc_flag
_atom_site_refinement_flags
_atom_site_occupancy
N N1 0.13558(11) 0.0118(2) 0.67619(8) 0.0223(3) Uani d . 1
C C2 0.12387(15) -0.1750(3) 0.71483(11) 0.0267(4) Uani d . 1
H H2 0.1749 -0.2226 0.7533 0.032 Uiso calc R 1
C C3 0.04226(14) -0.3015(3) 0.70201(10) 0.0256(4) Uani d . 1
H H3 0.0375 -0.4326 0.7306 0.031 Uiso calc R 1
C C4 -0.03333(14) -0.2315(3) 0.64587(10) 0.0236(4) Uani d . 1
H H4 -0.0908 -0.3140 0.6359 0.028 Uiso calc R 1
C C5 -0.02313(13) -0.0402(3) 0.60495(10) 0.0210(4) Uani d . 1
H H5 -0.0735 0.0119 0.5668 0.025 Uiso calc R 1
C C6 0.06331(13) 0.0744(2) 0.62123(9) 0.0175(3) Uani d . 1
N N61 0.07537(11) 0.2636(2) 0.57712(8) 0.0188(3) Uani d . 1
H H61 0.0270(16) 0.303(3) 0.5476(12) 0.024(5) Uiso d . 1
C C62 0.15552(12) 0.3890(3) 0.57543(9) 0.0169(3) Uani d . 1
S S62 0.15173(3) 0.59971(7) 0.50991(2) 0.02136(15) Uani d . 1
N N63 0.23412(11) 0.3401(3) 0.62421(9) 0.0239(3) Uani d . 1
H H63A 0.2874(18) 0.420(4) 0.6260(13) 0.034(6) Uiso d . 1
H H63B 0.2320(16) 0.220(3) 0.6586(13) 0.034(6) Uiso d . 1
N N1' 0.40042(12) 1.2425(2) 0.49260(9) 0.0287(4) Uani d . 1
C C2' 0.39561(15) 1.3748(3) 0.42865(12) 0.0338(5) Uani d . 1
H H2' 0.4304 1.5070 0.4342 0.041 Uiso calc R 1
C C3' 0.34342(15) 1.3303(3) 0.35574(11) 0.0333(5) Uani d . 1
H H3' 0.3415 1.4296 0.3126 0.040 Uiso calc R 1
C C4' 0.29375(15) 1.1354(3) 0.34738(11) 0.0323(5) Uani d . 1
H H4' 0.2580 1.0983 0.2977 0.039 Uiso calc R 1
C C5' 0.29658(14) 0.9956(3) 0.41174(10) 0.0267(4) Uani d . 1
H H5' 0.2626 0.8624 0.4074 0.032 Uiso calc R 1
C C6' 0.35137(12) 1.0571(3) 0.48370(10) 0.0212(4) Uani d . 1
N N61' 0.35356(11) 0.9141(2) 0.54900(9) 0.0220(3) Uani d . 1
H H61' 0.3152(16) 0.804(4) 0.5417(12) 0.027(5) Uiso d . 1
C C62' 0.40118(12) 0.9316(3) 0.62462(10) 0.0206(4) Uani d . 1
S S62' 0.38933(3) 0.72820(7) 0.69093(3) 0.02639(16) Uani d . 1
N N63' 0.45425(12) 1.1059(3) 0.64362(11) 0.0290(4) Uani d . 1
H H63C 0.4538(17) 1.207(4) 0.6090(14) 0.035(6) Uiso d . 1
H H63D 0.485(2) 1.118(4) 0.6931(16) 0.046(7) Uiso d . 1

loop_
_atom_site_aniso_label
_atom_site_aniso_U_11
_atom_site_aniso_U_22
_atom_site_aniso_U_33
_atom_site_aniso_U_12
_atom_site_aniso_U_13
_atom_site_aniso_U_23
N1 0.0221(8) 0.0209(7) 0.0232(7) 0.0018(6) 0.0004(6) 0.0045(6)
C2 0.0319(10) 0.0243(9) 0.0239(9) 0.0054(8) 0.0037(7) 0.0066(7)
C3 0.0371(11) 0.0168(8) 0.0251(9) 0.0022(8) 0.0121(8) 0.0025(7)
C4 0.0315(10) 0.0180(8) 0.0227(9) -0.0058(7) 0.0081(7) -0.0030(6)
C5 0.0245(9) 0.0188(8) 0.0193(8) -0.0015(7) 0.0010(7) -0.0018(6)
C6 0.0216(9) 0.0150(8) 0.0162(7) 0.0006(7) 0.0037(6) -0.0015(6)
N61 0.0175(8) 0.0182(7) 0.0193(7) -0.0014(6) -0.0032(6) 0.0032(5)
C62 0.0174(8) 0.0173(8) 0.0162(7) -0.0003(6) 0.0025(6) -0.0026(6)
S62 0.0198(2) 0.0209(2) 0.0225(2) -0.00443(16) -0.00109(17) 0.00586(15)
N63 0.0179(8) 0.0251(8) 0.0271(8) -0.0034(7) -0.0033(6) 0.0059(6)
N1' 0.0265(9) 0.0281(8) 0.0306(8) -0.0096(7) 0.0003(7) 0.0047(6)
C2' 0.0342(12) 0.0292(10) 0.0387(11) -0.0077(9) 0.0071(9) 0.0089(8)
C3' 0.0351(11) 0.0375(11) 0.0286(10) -0.0005(9) 0.0093(8) 0.0122(8)
C4' 0.0351(11) 0.0404(11) 0.0207(9) -0.0017(9) 0.0006(8) 0.0043(8)
C5' 0.0269(10) 0.0306(10) 0.0221(9) -0.0069(8) 0.0008(7) 0.0022(7)
C6' 0.0161(9) 0.0249(9) 0.0225(9) -0.0026(7) 0.0019(7) 0.0019(7)
N61' 0.0216(8) 0.0226(8) 0.0204(7) -0.0082(6) -0.0035(6) 0.0023(6)
C62' 0.0146(8) 0.0248(9) 0.0213(8) 0.0007(7) -0.0014(6) -0.0012(6)
S62' 0.0258(3) 0.0291(3) 0.0218(2) -0.00563(19) -0.00690(18) 0.00572(17)
N63' 0.0285(9) 0.0294(9) 0.0261(8) -0.0099(7) -0.0089(7) 0.0028(7)

loop_
_atom_type_symbol
_atom_type_description
_atom_type_scat_dispersion_real
_atom_type_scat_dispersion_imag
_atom_type_scat_source
C C 0.0033 0.0016 'International Tables Vol C Tables 4.2.6.8 and 6.1.1.4'
H H 0.0000 0.0000 'International Tables Vol C Tables 4.2.6.8 and 6.1.1.4'
N N 0.0061 0.0033 'International Tables Vol C Tables 4.2.6.8 and 6.1.1.4'
S S 0.1246 0.1234 'International Tables Vol C Tables 4.2.6.8 and 6.1.1.4'

loop_
_geom_angle_atom_site_label_1
_geom_angle_atom_site_label_2
_geom_angle_atom_site_label_3
_geom_angle
C6 N1 C2 117.08(15)
N1 C2 C3 123.97(17)
N1 C2 H2 118.0
C3 C2 H2 118.0
C2 C3 C4 118.29(16)
C2 C3 H3 120.9
C4 C3 H3 120.9
C5 C4 C3 119.01(17)
C5 C4 H4 120.5
C3 C4 H4 120.5
C4 C5 C6 118.31(16)
C4 C5 H5 120.8
C6 C5 H5 120.8
N1 C6 C5 123.31(15)
N1 C6 N61 118.37(15)
C5 C6 N61 118.32(15)
C62 N61 C6 129.40(15)
C62 N61 H61 115.7(15)
C6 N61 H61 114.9(15)
N63 C62 N61 118.61(15)
N63 C62 S62 122.24(13)
N61 C62 S62 119.14(12)
C62 N63 H63A 121.6(14)
C62 N63 H63B 118.2(14)
H63A N63 H63B 120.2(19)
C6' N1' C2' 117.17(16)
N1' C2' C3' 124.12(18)
N1' C2' H2' 117.9
C3' C2' H2' 117.9
C2' C3' C4' 117.84(17)
C2' C3' H3' 121.1
C4' C3' H3' 121.1
C5' C4' C3' 119.77(18)
C5' C4' H4' 120.1
C3' C4' H4' 120.1
C4' C5' C6' 117.90(17)
C4' C5' H5' 121.1
C6' C5' H5' 121.1
N1' C6' C5' 123.19(16)
N1' C6' N61' 119.29(15)
C5' C6' N61' 117.52(15)
C62' N61' C6' 129.79(15)
C62' N61' H61' 114.5(14)
C6' N61' H61' 115.4(14)
N63' C62' N61' 118.90(16)
N63' C62' S62' 122.56(14)
N61' C62' S62' 118.55(13)
C62' N63' H63C 118.2(15)
C62' N63' H63D 118.9(16)
H63C N63' H63D 123(2)

loop_
_geom_bond_atom_site_label_1
_geom_bond_atom_site_label_2
_geom_bond_distance
N1 C6 1.342(2)
N1 C2 1.346(2)
C2 C3 1.380(3)
C2 H2 0.9500
C3 C4 1.399(3)
C3 H3 0.9500
C4 C5 1.386(2)
C4 H4 0.9500
C5 C6 1.401(2)
C5 H5 0.9500
C6 N61 1.408(2)
N61 C62 1.368(2)
N61 H61 0.83(2)
C62 N63 1.325(2)
C62 S62 1.7051(16)
N63 H63A 0.89(3)
N63 H63B 0.95(2)
N1' C6' 1.335(2)
N1' C2' 1.349(2)
C2' C3' 1.379(3)
C2' H2' 0.9500
C3' C4' 1.390(3)
C3' H3' 0.9500
C4' C5' 1.385(3)
C4' H4' 0.9500
C5' C6' 1.406(2)
C5' H5' 0.9500
C6' N61' 1.410(2)
N61' C62' 1.369(2)
N61' H61' 0.87(2)
C62' N63' 1.326(2)
C62' S62' 1.7047(18)
N63' H63C 0.86(2)
N63' H63D 0.89(3)

loop_
_geom_hbond_atom_site_label_D
_geom_hbond_atom_site_label_H
_geom_hbond_atom_site_label_A
_geom_hbond_site_symmetry_A
_geom_hbond_distance_DH
_geom_hbond_distance_HA
_geom_hbond_distance_DA
_geom_hbond_angle_DHA
N61 H61 S62 3_566 0.83(2) 2.64(2) 3.4401(16) 163.3(19)
N63 H63A S62' . 0.89(3) 2.55(2) 3.3383(16) 148.3(19)
N63 H63B N1 . 0.95(2) 1.91(2) 2.664(2) 134.4(19)
N61' H61' S62 . 0.87(2) 2.61(2) 3.4273(16) 157.1(18)
N63' H63C N1' . 0.86(2) 2.02(2) 2.701(2) 135(2)
N63' H63D S62' 2_656 0.89(3) 2.56(3) 3.4127(17) 161(2)

loop_
_geom_torsion_atom_site_label_1
_geom_torsion_atom_site_label_2
_geom_torsion_atom_site_label_3
_geom_torsion_atom_site_label_4
_geom_torsion
C6 N1 C2 C3 -1.0(3)
N1 C2 C3 C4 -0.4(3)
C2 C3 C4 C5 0.6(3)
C3 C4 C5 C6 0.6(2)
C2 N1 C6 C5 2.3(2)
C2 N1 C6 N61 -176.99(15)
C4 C5 C6 N1 -2.1(3)
C4 C5 C6 N61 177.19(15)
N1 C6 N61 C62 7.3(3)
C5 C6 N61 C62 -172.06(16)
C6 N61 C62 N63 -4.1(3)
C6 N61 C62 S62 174.97(13)
C6' N1' C2' C3' 0.2(3)
N1' C2' C3' C4' -0.9(3)
C2' C3' C4' C5' 1.1(3)
C3' C4' C5' C6' -0.7(3)
C2' N1' C6' C5' 0.3(3)
C2' N1' C6' N61' -179.53(17)
C4' C5' C6' N1' -0.1(3)
C4' C5' C6' N61' 179.78(17)
N1' C6' N61' C62' -1.0(3)
C5' C6' N61' C62' 179.15(18)
C6' N61' C62' N63' 0.4(3)
C6' N61' C62' S62' -179.88(15)

loop_
_cod_related_entry_id
_cod_related_entry_database
_cod_related_entry_code
1 ChemSpider 1230786
